data_4125861
loop_
_publ_author_name
'Fatur, Steven M.'
'Shepard, Samuel G.'
'Higgins, Robert F.'
'Shores, Matthew P.'
'Damrauer, Niels H.'

_publ_section_title
;
 A Synthetically Tunable System To Control MLCT Excited-State Lifetimes
 and Spin States in Iron(II) Polypyridines.
;
_journal_issue 12
_journal_name_full 'Journal of the American Chemical Society'
_journal_page_first 4493
_journal_page_last 4505
_journal_paper_doi 10.1021/jacs.7b00700
_journal_volume 139
_journal_year 2017
_chemical_formula_moiety 'C30 H18 F4 Fe N6, 2(B F4), C2 H3 N'
_chemical_formula_sum 'C32 H21 B2 F12 Fe N7'
_chemical_formula_weight 809.03
_space_group_crystal_system monoclinic
_space_group_IT_number 14
_space_group_name_Hall '-P 2ybc'
_space_group_name_H-M_alt 'P 1 21/c 1'
_symmetry_space_group_name_Hall '-P 2ybc'
_symmetry_space_group_name_H-M 'P 1 21/c 1'
_atom_sites_solution_hydrogens geom
_audit_creation_date 2016-12-27
_audit_creation_method
;
Olex2 1.2
(compiled 2016.02.19 svn.r3266 for OlexSys, GUI svn.r5155)
;
_cell_angle_alpha 90
_cell_angle_beta 93.950(4)
_cell_angle_gamma 90
_cell_formula_units_Z 4
_cell_length_a 10.9455(9)
_cell_length_b 28.393(2)
_cell_length_c 11.0501(9)
_cell_measurement_reflns_used 9882
_cell_measurement_temperature 300(2)
_cell_measurement_theta_max 25.10
_cell_measurement_theta_min 2.81
_cell_volume 3425.9(5)
_computing_cell_refinement 'Bruker APEX 3'
_computing_data_collection 'Bruker APEX 3'
_computing_data_reduction 'SAINT (Bruker AXS, 2015)'
_computing_molecular_graphics 'Olex2 (Dolomanov et al., 2009)'
_computing_publication_material 'Olex2 (Dolomanov et al., 2009)'
_computing_structure_refinement 'ShelXL (Sheldrick, 2015)'
_computing_structure_solution 'ShelXT (Sheldrick, 2015)'
_diffrn_ambient_temperature 300.0
_diffrn_measured_fraction_theta_full 0.997
_diffrn_measured_fraction_theta_max 0.994
_diffrn_measurement_device_type 'Bruker APEX-II CCD'
_diffrn_measurement_method '\f and \w scans'
_diffrn_radiation_type MoK\a
_diffrn_radiation_wavelength 0.71073
_diffrn_reflns_av_R_equivalents 0.0746
_diffrn_reflns_av_unetI/netI 0.0390
_diffrn_reflns_Laue_measured_fraction_full 0.997
_diffrn_reflns_Laue_measured_fraction_max 0.994
_diffrn_reflns_limit_h_max 14
_diffrn_reflns_limit_h_min -14
_diffrn_reflns_limit_k_max 37
_diffrn_reflns_limit_k_min -37
_diffrn_reflns_limit_l_max 14
_diffrn_reflns_limit_l_min -14
_diffrn_reflns_number 95098
_diffrn_reflns_point_group_measured_fraction_full 0.997
_diffrn_reflns_point_group_measured_fraction_max 0.994
_diffrn_reflns_theta_full 26.000
_diffrn_reflns_theta_max 28.341
_diffrn_reflns_theta_min 2.353
_diffrn_standards_number 0
_exptl_absorpt_coefficient_mu 0.542
_exptl_absorpt_correction_T_max 0.7457
_exptl_absorpt_correction_T_min 0.6617
_exptl_absorpt_correction_type multi-scan
_exptl_absorpt_process_details
;
SADABS-2014/5 (Bruker,2014/5) was used for absorption correction.
wR2(int) was 0.0680 before and 0.0604 after correction.
The Ratio of minimum to maximum transmission is 0.8874.
The \l/2 correction factor is Not present.
;
_exptl_crystal_colour red
_exptl_crystal_colour_primary red
_exptl_crystal_density_diffrn 1.569
_exptl_crystal_description Block
_exptl_crystal_F_000 1624
_exptl_crystal_size_max 0.376
_exptl_crystal_size_mid 0.305
_exptl_crystal_size_min 0.2
_refine_diff_density_max 0.426
_refine_diff_density_min -0.378
_refine_diff_density_rms 0.055
_refine_ls_extinction_method none
_refine_ls_goodness_of_fit_ref 1.037
_refine_ls_hydrogen_treatment constr
_refine_ls_matrix_type full
_refine_ls_number_parameters 553
_refine_ls_number_reflns 8508
_refine_ls_number_restraints 49
_refine_ls_restrained_S_all 1.041
_refine_ls_R_factor_all 0.1014
_refine_ls_R_factor_gt 0.0569
_refine_ls_shift/su_max 0.005
_refine_ls_shift/su_mean 0.000
_refine_ls_structure_factor_coef Fsqd
_refine_ls_weighting_details 'w=1/[\s^2^(Fo^2^)+(0.0656P)^2^+1.7390P] where P=(Fo^2^+2Fc^2^)/3'
_refine_ls_weighting_scheme calc
_refine_ls_wR_factor_gt 0.1297
_refine_ls_wR_factor_ref 0.1527
_reflns_Friedel_coverage 0.000
_reflns_number_gt 5428
_reflns_number_total 8508
_reflns_threshold_expression 'I > 2\s(I)'
_cod_data_source_file ja7b00700_si_002.cif
_cod_data_source_block Fedftpy2at300k
_cod_depositor_comments 'Adding full bibliography for 4125861--4125864.cif.'
_cod_database_code 4125861
_shelx_space_group_comment
;
The symmetry employed for this shelxl refinement is uniquely defined
by the following loop, which should always be used as a source of
symmetry information in preference to the above space-group names.
They are only intended as comments.
;
_shelx_estimated_absorpt_t_max 0.899
_shelx_estimated_absorpt_t_min 0.822
_olex2_refinement_description
;
1. Fixed Uiso
 At 1.2 times of:
  All C(H) groups
 At 1.5 times of:
  All C(H,H,H) groups
2. Restrained distances
 F5-B1 \\sim F5A-B1 \\sim F6-B1 \\sim F6A-B1 \\sim F7-B1 \\sim F7A-B1 \\sim
F8-B1 \\sim F8A-B1
 with sigma of 0.002
 F9-B2 \\sim F9A-B2 \\sim F10-B2 \\sim F11-B2 \\sim F11A-B2 \\sim F12-B2 \\sim
F12A-B2
 with sigma of 0.002
3. Others
 Sof(F9A)=Sof(F11A)=Sof(F12A)=1-FVAR(1)
 Sof(F9)=Sof(F11)=Sof(F12)=FVAR(1)
 Sof(F5A)=Sof(F6A)=Sof(F7A)=Sof(F8A)=1-FVAR(2)
 Sof(F5)=Sof(F6)=Sof(F7)=Sof(F8)=FVAR(2)
4.a Aromatic/amide H refined with riding coordinates:
 C2(H2), C3(H3), C4(H4), C7(H7), C8(H8), C9(H9), C12(H12), C13(H13), C14(H14),
 C17(H17), C18(H18), C19(H19), C22(H22), C23(H23), C24(H24), C27(H27), C28(H28),
  C29(H29)
4.b Idealised Me refined as rotating group:
 C2S(H2SA,H2SB,H2SC)
;
_shelx_shelxl_version_number 2016/4
_olex2_submission_special_instructions 'No special instructions were received'

loop_
_space_group_symop_operation_xyz
'x, y, z'
'-x, y+1/2, -z+1/2'
'-x, -y, -z'
'x, -y-1/2, z-1/2'

loop_
_atom_site_label
_atom_site_type_symbol
_atom_site_fract_x
_atom_site_fract_y
_atom_site_fract_z
_atom_site_U_iso_or_equiv
_atom_site_adp_type
_atom_site_occupancy
_atom_site_site_symmetry_order
_atom_site_calc_flag
_atom_site_refinement_flags_posn
_atom_site_refinement_flags_occupancy
_atom_site_disorder_assembly
_atom_site_disorder_group
Fe1 Fe 0.75907(3) 0.38220(2) 0.80918(3) 0.04657(13) Uani 1 1 d . . . .
F1 F 0.9955(2) 0.32669(7) 0.9375(2) 0.0932(6) Uani 1 1 d . . . .
F2 F 0.5781(2) 0.34108(7) 0.59211(19) 0.0960(7) Uani 1 1 d . . . .
F3 F 0.5669(2) 0.39693(6) 1.01694(19) 0.0869(6) Uani 1 1 d . . . .
F4 F 0.8993(2) 0.46686(8) 0.6806(2) 0.1113(8) Uani 1 1 d . . . .
N1 N 0.9003(2) 0.39536(9) 0.9592(2) 0.0581(6) Uani 1 1 d . . . .
N2 N 0.7227(2) 0.45042(7) 0.8743(2) 0.0501(5) Uani 1 1 d . . . .
N3 N 0.5990(2) 0.40755(7) 0.69703(19) 0.0514(5) Uani 1 1 d . . . .
N4 N 0.6486(2) 0.33668(8) 0.9220(2) 0.0528(5) Uani 1 1 d . . . .
N5 N 0.7951(2) 0.31220(8) 0.7562(2) 0.0547(5) Uani 1 1 d . . . .
N6 N 0.8924(2) 0.38834(9) 0.6704(2) 0.0638(6) Uani 1 1 d . . . .
C1 C 0.9904(3) 0.36757(13) 0.9974(3) 0.0701(8) Uani 1 1 d . . . .
C2 C 1.0760(4) 0.37646(17) 1.0903(4) 0.0880(11) Uani 1 1 d . . . .
H2 H 1.138094 0.355140 1.112405 0.106 Uiso 1 1 calc R . . .
C3 C 1.0653(4) 0.41838(18) 1.1490(3) 0.0925(12) Uani 1 1 d . . . .
H3 H 1.120846 0.426170 1.213304 0.111 Uiso 1 1 calc R . . .
C4 C 0.9727(4) 0.44917(15) 1.1133(3) 0.0805(10) Uani 1 1 d . . . .
H4 H 0.965430 0.477868 1.152796 0.097 Uiso 1 1 calc R . . .
C5 C 0.8905(3) 0.43680(11) 1.0179(3) 0.0617(8) Uani 1 1 d . . . .
C6 C 0.7879(3) 0.46698(10) 0.9726(3) 0.0588(7) Uani 1 1 d . . . .
C7 C 0.7584(3) 0.50936(13) 1.0241(4) 0.0835(10) Uani 1 1 d . . . .
H7 H 0.802731 0.520423 1.093178 0.100 Uiso 1 1 calc R . . .
C8 C 0.6632(4) 0.53470(14) 0.9720(4) 0.0958(13) Uani 1 1 d . . . .
H8 H 0.642909 0.563495 1.005316 0.115 Uiso 1 1 calc R . . .
C9 C 0.5970(3) 0.51834(11) 0.8712(4) 0.0793(10) Uani 1 1 d . . . .
H9 H 0.532676 0.535905 0.835123 0.095 Uiso 1 1 calc R . . .
C10 C 0.6278(3) 0.47497(9) 0.8236(3) 0.0555(7) Uani 1 1 d . . . .
C11 C 0.5609(3) 0.45176(9) 0.7205(3) 0.0545(7) Uani 1 1 d . . . .
C12 C 0.4652(3) 0.47206(12) 0.6524(3) 0.0746(9) Uani 1 1 d . . . .
H12 H 0.439286 0.502354 0.669855 0.090 Uiso 1 1 calc R . . .
C13 C 0.4081(3) 0.44699(15) 0.5578(4) 0.0880(11) Uani 1 1 d . . . .
H13 H 0.343670 0.460547 0.510792 0.106 Uiso 1 1 calc R . . .
C14 C 0.4453(3) 0.40256(14) 0.5329(3) 0.0819(10) Uani 1 1 d . . . .
H14 H 0.408687 0.384998 0.469303 0.098 Uiso 1 1 calc R . . .
C15 C 0.5399(3) 0.38530(11) 0.6073(3) 0.0654(8) Uani 1 1 d . . . .
C16 C 0.5746(3) 0.35032(11) 1.0030(3) 0.0632(7) Uani 1 1 d . . . .
C17 C 0.5049(3) 0.32168(14) 1.0708(3) 0.0835(10) Uani 1 1 d . . . .
H17 H 0.455306 0.333631 1.128548 0.100 Uiso 1 1 calc R . . .
C18 C 0.5129(4) 0.27450(14) 1.0482(4) 0.0931(12) Uani 1 1 d . . . .
H18 H 0.466701 0.253342 1.090216 0.112 Uiso 1 1 calc R . . .
C19 C 0.5889(3) 0.25818(12) 0.9636(4) 0.0813(10) Uani 1 1 d . . . .
H19 H 0.594425 0.226078 0.948177 0.098 Uiso 1 1 calc R . . .
C20 C 0.6568(3) 0.28976(9) 0.9020(3) 0.0578(7) Uani 1 1 d . . . .
C21 C 0.7436(3) 0.27620(10) 0.8117(3) 0.0602(7) Uani 1 1 d . . . .
C22 C 0.7746(4) 0.23016(12) 0.7858(4) 0.0849(11) Uani 1 1 d . . . .
H22 H 0.738785 0.205205 0.824862 0.102 Uiso 1 1 calc R . . .
C23 C 0.8578(4) 0.22191(14) 0.7028(5) 0.1043(14) Uani 1 1 d . . . .
H23 H 0.879194 0.191120 0.684863 0.125 Uiso 1 1 calc R . . .
C24 C 0.9110(4) 0.25893(15) 0.6449(4) 0.0947(12) Uani 1 1 d . . . .
H24 H 0.968210 0.253473 0.588118 0.114 Uiso 1 1 calc R . . .
C25 C 0.8769(3) 0.30463(11) 0.6734(3) 0.0652(8) Uani 1 1 d . . . .
C26 C 0.9298(3) 0.34765(12) 0.6221(3) 0.0688(8) Uani 1 1 d . . . .
C27 C 1.0125(4) 0.34703(17) 0.5335(3) 0.0965(13) Uani 1 1 d . . . .
H27 H 1.036059 0.318707 0.499870 0.116 Uiso 1 1 calc R . . .
C28 C 1.0594(5) 0.3890(2) 0.4957(4) 0.1252(19) Uani 1 1 d . . . .
H28 H 1.115243 0.389226 0.435986 0.150 Uiso 1 1 calc R . . .
C29 C 1.0244(5) 0.43024(19) 0.5457(5) 0.1222(18) Uani 1 1 d . . . .
H29 H 1.056486 0.459056 0.523449 0.147 Uiso 1 1 calc R . . .
C30 C 0.9397(4) 0.42699(14) 0.6299(4) 0.0852(11) Uani 1 1 d . . . .
F5 F 0.6081(6) 0.4171(3) 0.2821(8) 0.164(5) Uani 0.602(8) 1 d D P A 1
F5A F 0.6038(6) 0.3988(9) 0.3044(15) 0.262(12) Uani 0.398(8) 1 d D P A 2
F6 F 0.7729(7) 0.3859(2) 0.2359(7) 0.145(3) Uani 0.602(8) 1 d D P A 1
F6A F 0.8301(9) 0.3865(5) 0.3113(16) 0.202(7) Uani 0.398(8) 1 d D P A 2
F7 F 0.7244(6) 0.3748(2) 0.4139(5) 0.140(3) Uani 0.602(8) 1 d D P A 1
F7A F 0.7268(8) 0.4268(5) 0.4424(5) 0.169(7) Uani 0.398(8) 1 d D P A 2
F8 F 0.7804(12) 0.4494(3) 0.3650(15) 0.269(8) Uani 0.602(8) 1 d D P A 1
F8A F 0.7305(17) 0.4506(3) 0.2696(16) 0.221(9) Uani 0.398(8) 1 d D P A 2
B1 B 0.7238(4) 0.40902(17) 0.3284(3) 0.132(3) Uani 1 1 d D . . .
F9 F 0.3648(5) 0.2156(2) 0.7898(7) 0.115(2) Uani 0.568(9) 1 d D P B 1
F9A F 0.3826(9) 0.2042(5) 0.8662(19) 0.293(12) Uani 0.432(9) 1 d D P B 2
F10 F 0.2715(2) 0.14354(9) 0.8083(2) 0.1202(9) Uani 1 1 d D . . .
F11 F 0.1575(7) 0.2067(3) 0.7845(10) 0.169(5) Uani 0.568(9) 1 d D P B 1
F11A F 0.2628(12) 0.2069(2) 0.7104(4) 0.141(4) Uani 0.432(9) 1 d D P B 2
F12 F 0.2815(7) 0.1967(2) 0.9480(4) 0.130(3) Uani 0.568(9) 1 d D P B 1
F12A F 0.1723(10) 0.2135(3) 0.8686(16) 0.186(6) Uani 0.432(9) 1 d D P B 2
B2 B 0.2687(3) 0.19068(9) 0.8260(3) 0.0892(13) Uani 1 1 d D . . .
N1S N 0.2054(7) 0.39802(19) 0.8043(5) 0.173(2) Uani 1 1 d . . . .
C1S C 0.2398(5) 0.3620(2) 0.7836(4) 0.1160(16) Uani 1 1 d . . . .
C2S C 0.2787(6) 0.3155(2) 0.7533(7) 0.164(2) Uani 1 1 d . . . .
H2SA H 0.259320 0.309833 0.668554 0.246 Uiso 1 1 calc GR . . .
H2SB H 0.237263 0.292828 0.800251 0.246 Uiso 1 1 calc GR . . .
H2SC H 0.365503 0.312759 0.770986 0.246 Uiso 1 1 calc GR . . .

loop_
_atom_site_aniso_label
_atom_site_aniso_U_11
_atom_site_aniso_U_22
_atom_site_aniso_U_33
_atom_site_aniso_U_23
_atom_site_aniso_U_13
_atom_site_aniso_U_12
Fe1 0.0550(2) 0.03672(19) 0.0489(2) 0.00001(15) 0.00988(16) 0.00520(15)
F1 0.0909(14) 0.0760(13) 0.1094(16) 0.0149(12) -0.0161(12) 0.0194(11)
F2 0.1210(17) 0.0686(12) 0.0940(14) -0.0328(11) -0.0252(13) 0.0191(11)
F3 0.1115(15) 0.0586(11) 0.0975(14) -0.0013(10) 0.0573(12) 0.0027(10)
F4 0.133(2) 0.0690(13) 0.140(2) 0.0270(13) 0.0680(17) 0.0022(13)
N1 0.0598(14) 0.0607(14) 0.0541(13) 0.0097(11) 0.0062(11) -0.0066(11)
N2 0.0559(13) 0.0423(11) 0.0535(12) -0.0020(9) 0.0136(10) -0.0045(10)
N3 0.0575(13) 0.0439(12) 0.0533(12) 0.0000(10) 0.0078(10) 0.0058(10)
N4 0.0589(13) 0.0449(12) 0.0551(12) 0.0040(10) 0.0066(11) -0.0019(10)
N5 0.0581(13) 0.0499(13) 0.0555(13) -0.0041(10) 0.0007(11) 0.0126(10)
N6 0.0664(15) 0.0668(16) 0.0598(14) 0.0076(12) 0.0167(12) 0.0138(12)
C1 0.067(2) 0.077(2) 0.0655(19) 0.0225(17) -0.0023(16) -0.0032(16)
C2 0.076(2) 0.110(3) 0.075(2) 0.030(2) -0.0087(19) -0.006(2)
C3 0.083(3) 0.132(4) 0.060(2) 0.018(2) -0.0122(18) -0.024(3)
C4 0.085(2) 0.098(3) 0.0580(18) -0.0026(18) 0.0040(18) -0.026(2)
C5 0.0647(18) 0.073(2) 0.0489(15) 0.0023(14) 0.0125(14) -0.0200(15)
C6 0.0615(17) 0.0581(17) 0.0587(16) -0.0092(13) 0.0178(14) -0.0145(13)
C7 0.082(2) 0.078(2) 0.091(2) -0.037(2) 0.013(2) -0.0113(19)
C8 0.086(3) 0.067(2) 0.135(4) -0.047(2) 0.016(2) 0.003(2)
C9 0.073(2) 0.0531(18) 0.113(3) -0.0155(18) 0.016(2) 0.0094(15)
C10 0.0560(16) 0.0417(14) 0.0704(17) -0.0011(12) 0.0166(14) 0.0013(12)
C11 0.0551(16) 0.0462(15) 0.0637(16) 0.0066(12) 0.0150(13) 0.0044(12)
C12 0.065(2) 0.0615(19) 0.096(2) 0.0086(18) 0.0005(18) 0.0149(15)
C13 0.071(2) 0.092(3) 0.098(3) 0.017(2) -0.013(2) 0.015(2)
C14 0.079(2) 0.091(3) 0.073(2) -0.0019(19) -0.0159(18) 0.000(2)
C15 0.073(2) 0.0617(18) 0.0613(17) -0.0072(15) 0.0010(15) 0.0069(15)
C16 0.0676(18) 0.0579(17) 0.0657(18) 0.0071(14) 0.0159(15) -0.0028(14)
C17 0.085(2) 0.084(3) 0.085(2) 0.0183(19) 0.0302(19) -0.0089(19)
C18 0.097(3) 0.077(3) 0.108(3) 0.027(2) 0.021(2) -0.023(2)
C19 0.090(3) 0.0519(18) 0.102(3) 0.0115(18) 0.005(2) -0.0137(17)
C20 0.0630(17) 0.0424(14) 0.0664(17) 0.0073(13) -0.0078(14) -0.0040(12)
C21 0.0675(18) 0.0431(14) 0.0683(17) -0.0053(13) -0.0080(15) 0.0052(13)
C22 0.101(3) 0.0437(17) 0.109(3) -0.0098(17) 0.000(2) 0.0086(17)
C23 0.116(3) 0.056(2) 0.141(4) -0.029(2) 0.009(3) 0.023(2)
C24 0.104(3) 0.084(3) 0.098(3) -0.031(2) 0.015(2) 0.032(2)
C25 0.0699(19) 0.0644(19) 0.0610(17) -0.0116(14) 0.0018(15) 0.0207(15)
C26 0.0707(19) 0.086(2) 0.0509(16) -0.0015(15) 0.0103(14) 0.0250(17)
C27 0.100(3) 0.120(3) 0.074(2) 0.010(2) 0.036(2) 0.040(3)
C28 0.121(4) 0.163(5) 0.099(3) 0.049(3) 0.064(3) 0.051(4)
C29 0.121(4) 0.120(4) 0.134(4) 0.062(3) 0.071(3) 0.033(3)
C30 0.095(3) 0.075(2) 0.091(2) 0.0264(19) 0.041(2) 0.0189(19)
F5 0.223(10) 0.138(5) 0.125(5) -0.015(4) -0.039(6) 0.114(6)
F5A 0.128(11) 0.44(3) 0.228(18) -0.063(17) 0.104(12) -0.083(13)
F6 0.134(5) 0.117(4) 0.192(6) 0.038(4) 0.085(5) 0.039(4)
F6A 0.134(9) 0.167(10) 0.303(18) 0.041(10) -0.011(10) 0.083(7)
F7 0.176(6) 0.128(5) 0.117(4) 0.034(3) 0.017(4) 0.054(4)
F7A 0.115(6) 0.29(2) 0.106(6) 0.071(8) 0.017(5) 0.009(8)
F8 0.335(15) 0.103(5) 0.343(16) -0.030(8) -0.169(13) 0.058(7)
F8A 0.300(17) 0.147(10) 0.239(14) 0.083(9) 0.182(13) 0.123(12)
B1 0.138(6) 0.151(6) 0.112(5) 0.045(4) 0.051(4) 0.080(5)
F9 0.086(4) 0.134(4) 0.130(5) -0.021(4) 0.044(4) -0.034(3)
F9A 0.244(16) 0.212(13) 0.39(2) -0.016(15) -0.218(18) -0.073(11)
F10 0.138(2) 0.0937(18) 0.122(2) 0.0008(14) -0.0427(17) -0.0113(15)
F11 0.124(6) 0.125(5) 0.246(11) -0.055(6) -0.082(7) 0.043(4)
F11A 0.228(12) 0.090(4) 0.113(5) 0.013(4) 0.066(7) -0.021(5)
F12 0.161(6) 0.144(5) 0.088(3) -0.034(3) 0.035(4) -0.048(5)
F12A 0.137(10) 0.170(10) 0.266(15) 0.057(10) 0.118(10) 0.005(7)
B2 0.096(4) 0.092(3) 0.081(3) 0.001(2) 0.015(3) -0.020(3)
N1S 0.289(7) 0.105(4) 0.127(4) -0.044(3) 0.034(4) -0.037(4)
C1S 0.159(5) 0.096(3) 0.093(3) -0.016(3) 0.011(3) -0.034(3)
C2S 0.181(6) 0.114(5) 0.195(7) -0.016(4) 0.002(5) 0.023(4)

loop_
_atom_type_symbol
_atom_type_description
_atom_type_scat_dispersion_real
_atom_type_scat_dispersion_imag
_atom_type_scat_source
C C 0.0033 0.0016 'International Tables Vol C Tables 4.2.6.8 and 6.1.1.4'
H H 0.0000 0.0000 'International Tables Vol C Tables 4.2.6.8 and 6.1.1.4'
B B 0.0013 0.0007 'International Tables Vol C Tables 4.2.6.8 and 6.1.1.4'
N N 0.0061 0.0033 'International Tables Vol C Tables 4.2.6.8 and 6.1.1.4'
F F 0.0171 0.0103 'International Tables Vol C Tables 4.2.6.8 and 6.1.1.4'
Fe Fe 0.3463 0.8444 'International Tables Vol C Tables 4.2.6.8 and 6.1.1.4'

loop_
_geom_angle_atom_site_label_1
_geom_angle_atom_site_label_2
_geom_angle_atom_site_label_3
_geom_angle
F6A B1 F5A 134.8(12)
N2 Fe1 N1 74.30(9)
N2 Fe1 N3 74.33(8)
N2 Fe1 N4 102.73(8)
N2 Fe1 N5 176.13(9)
N2 Fe1 N6 108.35(9)
F8A B1 F5A 100.2(12)
F6A B1 F7A 109.9(9)
F8A B1 F7A 97.0(8)
F5A B1 F7A 102.9(8)
F6A B1 F8A 105.7(8)
F9A B2 F10 107.4(7)
F12A B2 F10 123.4(6)
F12A B2 F11A 100.2(7)
F9A B2 F11A 101.3(9)
F9A B2 F12A 118.3(10)
N3 Fe1 N1 148.63(9)
N3 Fe1 N4 93.66(8)
N4 Fe1 N1 93.28(8)
N5 Fe1 N1 103.37(9)
N5 Fe1 N3 107.95(8)
N5 Fe1 N4 74.17(9)
N5 Fe1 N6 74.67(9)
N6 Fe1 N1 92.64(9)
N6 Fe1 N3 97.03(9)
N6 Fe1 N4 148.81(9)
C1 N1 Fe1 127.6(2)
C1 N1 C5 116.9(3)
C5 N1 Fe1 115.5(2)
C6 N2 Fe1 119.59(19)
C10 N2 Fe1 119.56(18)
C10 N2 C6 120.6(2)
C11 N3 Fe1 116.14(18)
C15 N3 Fe1 127.09(19)
C15 N3 C11 116.7(2)
C16 N4 Fe1 126.99(19)
C16 N4 C20 117.0(2)
C20 N4 Fe1 115.96(19)
C21 N5 Fe1 119.86(19)
C21 N5 C25 120.9(3)
C25 N5 Fe1 119.0(2)
C26 N6 Fe1 116.3(2)
C30 N6 Fe1 127.2(2)
C30 N6 C26 116.5(3)
F1 C1 C2 118.8(3)
N1 C1 F1 114.8(3)
N1 C1 C2 126.4(4)
C1 C2 H2 121.9
C3 C2 C1 116.2(4)
C3 C2 H2 121.9
C2 C3 H3 119.8
C2 C3 C4 120.3(4)
C4 C3 H3 119.8
C3 C4 H4 120.5
C3 C4 C5 119.0(4)
C5 C4 H4 120.5
N1 C5 C4 121.2(3)
N1 C5 C6 115.3(3)
C4 C5 C6 123.5(3)
N2 C6 C5 114.9(2)
N2 C6 C7 120.9(3)
C7 C6 C5 124.2(3)
C6 C7 H7 120.6
C8 C7 C6 118.7(3)
C8 C7 H7 120.6
C7 C8 H8 119.6
C7 C8 C9 120.8(3)
C9 C8 H8 119.6
C8 C9 H9 120.6
C8 C9 C10 118.7(3)
C10 C9 H9 120.6
N2 C10 C9 120.3(3)
N2 C10 C11 114.9(2)
C9 C10 C11 124.8(3)
N3 C11 C10 114.9(2)
N3 C11 C12 121.2(3)
C12 C11 C10 123.9(3)
C11 C12 H12 120.4
C11 C12 C13 119.2(3)
C13 C12 H12 120.4
C12 C13 H13 119.8
C14 C13 C12 120.4(3)
C14 C13 H13 119.8
C13 C14 H14 122.1
C13 C14 C15 115.8(3)
C15 C14 H14 122.1
F2 C15 C14 119.4(3)
N3 C15 F2 113.9(3)
N3 C15 C14 126.6(3)
F3 C16 C17 118.9(3)
N4 C16 F3 114.8(2)
N4 C16 C17 126.3(3)
C16 C17 H17 122.1
C18 C17 C16 115.9(4)
C18 C17 H17 122.1
C17 C18 H18 119.9
C17 C18 C19 120.3(3)
C19 C18 H18 119.9
C18 C19 H19 120.3
C18 C19 C20 119.4(3)
C20 C19 H19 120.3
N4 C20 C19 121.1(3)
N4 C20 C21 114.8(2)
C19 C20 C21 124.0(3)
N5 C21 C20 115.0(2)
N5 C21 C22 120.6(3)
C22 C21 C20 124.3(3)
C21 C22 H22 120.4
C23 C22 C21 119.2(4)
C23 C22 H22 120.4
C22 C23 H23 119.8
C22 C23 C24 120.4(3)
C24 C23 H23 119.8
C23 C24 H24 120.8
C23 C24 C25 118.5(4)
C25 C24 H24 120.8
N5 C25 C24 120.4(3)
N5 C25 C26 115.2(3)
C24 C25 C26 124.3(3)
N6 C26 C25 114.7(3)
N6 C26 C27 121.6(4)
C27 C26 C25 123.7(3)
C26 C27 H27 120.6
C28 C27 C26 118.8(4)
C28 C27 H27 120.6
C27 C28 H28 120.0
C29 C28 C27 120.1(4)
C29 C28 H28 120.0
C28 C29 H29 121.9
C28 C29 C30 116.3(4)
C30 C29 H29 121.9
F4 C30 C29 119.0(4)
N6 C30 F4 114.4(3)
N6 C30 C29 126.6(4)
F5 B1 F6 101.9(6)
F5 B1 F7 110.1(5)
F7 B1 F6 101.3(4)
F8 B1 F5 111.6(6)
F8 B1 F6 116.0(9)
F8 B1 F7 114.8(8)
F9 B2 F10 116.7(4)
F9 B2 F12 101.5(4)
F10 B2 F11A 101.6(4)
F10 B2 F12 105.5(3)
F11 B2 F9 115.1(6)
F11 B2 F10 108.3(4)
F11 B2 F12 108.9(5)
N1S C1S C2S 177.2(7)
C1S C2S H2SA 109.5
C1S C2S H2SB 109.5
C1S C2S H2SC 109.5
H2SA C2S H2SB 109.5
H2SA C2S H2SC 109.5
H2SB C2S H2SC 109.5

loop_
_geom_bond_atom_site_label_1
_geom_bond_atom_site_label_2
_geom_bond_distance
Fe1 N1 2.219(2)
Fe1 N2 2.114(2)
Fe1 N3 2.196(2)
Fe1 N4 2.213(2)
Fe1 N5 2.117(2)
Fe1 N6 2.196(2)
F5A B1 1.353(3)
F6A B1 1.353(3)
F7A B1 1.356(3)
F8A B1 1.353(3)
F11A B2 1.356(2)
F9A B2 1.350(2)
F12A B2 1.351(2)
F1 C1 1.339(4)
F2 C15 1.338(3)
F3 C16 1.336(3)
F4 C30 1.351(4)
N1 C1 1.310(4)
N1 C5 1.352(4)
N2 C6 1.344(4)
N2 C10 1.340(4)
N3 C11 1.354(3)
N3 C15 1.309(4)
N4 C16 1.307(4)
N4 C20 1.354(3)
N5 C21 1.337(4)
N5 C25 1.340(4)
N6 C26 1.348(4)
N6 C30 1.305(4)
C1 C2 1.365(5)
C2 H2 0.9300
C2 C3 1.364(6)
C3 H3 0.9300
C3 C4 1.375(6)
C4 H4 0.9300
C4 C5 1.383(5)
C5 C6 1.473(4)
C6 C7 1.379(4)
C7 H7 0.9300
C7 C8 1.361(6)
C8 H8 0.9300
C8 C9 1.368(5)
C9 H9 0.9300
C9 C10 1.389(4)
C10 C11 1.468(4)
C11 C12 1.374(4)
C12 H12 0.9300
C12 C13 1.378(5)
C13 H13 0.9300
C13 C14 1.360(5)
C14 H14 0.9300
C14 C15 1.367(5)
C16 C17 1.372(4)
C17 H17 0.9300
C17 C18 1.367(5)
C18 H18 0.9300
C18 C19 1.374(5)
C19 H19 0.9300
C19 C20 1.374(4)
C20 C21 1.475(4)
C21 C22 1.385(4)
C22 H22 0.9300
C22 C23 1.357(6)
C23 H23 0.9300
C23 C24 1.380(6)
C24 H24 0.9300
C24 C25 1.392(5)
C25 C26 1.481(5)
C26 C27 1.378(5)
C27 H27 0.9300
C27 C28 1.374(7)
C28 H28 0.9300
C28 C29 1.361(7)
C29 H29 0.9300
C29 C30 1.361(5)
F5 B1 1.352(3)
F6 B1 1.356(3)
F7 B1 1.354(3)
F8 B1 1.351(3)
F9 B2 1.351(2)
F10 B2 1.353(2)
F11 B2 1.350(2)
F12 B2 1.356(2)
N1S C1S 1.119(7)
C1S C2S 1.433(8)
C2S H2SA 0.9600
C2S H2SB 0.9600
C2S H2SC 0.9600

loop_
_geom_torsion_atom_site_label_1
_geom_torsion_atom_site_label_2
_geom_torsion_atom_site_label_3
_geom_torsion_atom_site_label_4
_geom_torsion
Fe1 N1 C1 F1 -0.1(4)
Fe1 N1 C1 C2 -179.8(3)
Fe1 N1 C5 C4 179.8(2)
Fe1 N1 C5 C6 -0.4(3)
Fe1 N2 C6 C5 6.8(3)
Fe1 N2 C6 C7 -173.7(2)
Fe1 N2 C10 C9 175.2(2)
Fe1 N2 C10 C11 -3.1(3)
Fe1 N3 C11 C10 -4.0(3)
Fe1 N3 C11 C12 177.0(2)
Fe1 N3 C15 F2 5.8(4)
Fe1 N3 C15 C14 -175.5(3)
Fe1 N4 C16 F3 0.0(4)
Fe1 N4 C16 C17 178.7(3)
Fe1 N4 C20 C19 -177.6(2)
Fe1 N4 C20 C21 2.9(3)
Fe1 N5 C21 C20 4.2(3)
Fe1 N5 C21 C22 -174.2(2)
Fe1 N5 C25 C24 174.1(3)
Fe1 N5 C25 C26 -3.1(3)
Fe1 N6 C26 C25 -1.6(3)
Fe1 N6 C26 C27 179.4(3)
Fe1 N6 C30 F4 -0.5(5)
Fe1 N6 C30 C29 178.4(4)
F1 C1 C2 C3 -179.2(3)
F3 C16 C17 C18 177.1(3)
N1 C1 C2 C3 0.4(5)
N1 C5 C6 N2 -4.0(3)
N1 C5 C6 C7 176.5(3)
N2 C6 C7 C8 -1.3(5)
N2 C10 C11 N3 4.6(3)
N2 C10 C11 C12 -176.4(3)
N3 C11 C12 C13 -0.6(5)
N4 C16 C17 C18 -1.5(6)
N4 C20 C21 N5 -4.6(4)
N4 C20 C21 C22 173.7(3)
N5 C21 C22 C23 -0.2(5)
N5 C25 C26 N6 3.0(4)
N5 C25 C26 C27 -178.0(3)
N6 C26 C27 C28 1.4(6)
C1 N1 C5 C4 0.4(4)
C1 N1 C5 C6 -179.8(2)
C1 C2 C3 C4 -0.4(6)
C2 C3 C4 C5 0.4(5)
C3 C4 C5 N1 -0.4(5)
C3 C4 C5 C6 179.8(3)
C4 C5 C6 N2 175.8(3)
C4 C5 C6 C7 -3.8(5)
C5 N1 C1 F1 179.2(2)
C5 N1 C1 C2 -0.4(5)
C5 C6 C7 C8 178.3(3)
C6 N2 C10 C9 1.1(4)
C6 N2 C10 C11 -177.1(2)
C6 C7 C8 C9 0.7(6)
C7 C8 C9 C10 0.8(6)
C8 C9 C10 N2 -1.7(5)
C8 C9 C10 C11 176.3(3)
C9 C10 C11 N3 -173.5(3)
C9 C10 C11 C12 5.4(5)
C10 N2 C6 C5 -179.2(2)
C10 N2 C6 C7 0.4(4)
C10 C11 C12 C13 -179.5(3)
C11 N3 C15 F2 -177.1(3)
C11 N3 C15 C14 1.6(5)
C11 C12 C13 C14 0.6(6)
C12 C13 C14 C15 0.5(6)
C13 C14 C15 F2 177.0(3)
C13 C14 C15 N3 -1.7(6)
C15 N3 C11 C10 178.6(3)
C15 N3 C11 C12 -0.4(4)
C16 N4 C20 C19 0.7(4)
C16 N4 C20 C21 -178.7(3)
C16 C17 C18 C19 1.2(6)
C17 C18 C19 C20 0.0(6)
C18 C19 C20 N4 -1.0(5)
C18 C19 C20 C21 178.4(3)
C19 C20 C21 N5 176.0(3)
C19 C20 C21 C22 -5.7(5)
C20 N4 C16 F3 -178.1(3)
C20 N4 C16 C17 0.6(5)
C20 C21 C22 C23 -178.5(3)
C21 N5 C25 C24 -0.8(5)
C21 N5 C25 C26 -178.0(3)
C21 C22 C23 C24 0.0(6)
C22 C23 C24 C25 -0.2(7)
C23 C24 C25 N5 0.6(6)
C23 C24 C25 C26 177.5(4)
C24 C25 C26 N6 -174.0(3)
C24 C25 C26 C27 4.9(5)
C25 N5 C21 C20 179.1(3)
C25 N5 C21 C22 0.6(4)
C25 C26 C27 C28 -177.5(4)
C26 N6 C30 F4 179.8(3)
C26 N6 C30 C29 -1.2(6)
C26 C27 C28 C29 0.1(8)
C27 C28 C29 C30 -1.9(8)
C28 C29 C30 F4 -178.5(4)
C28 C29 C30 N6 2.6(8)
C30 N6 C26 C25 178.1(3)
C30 N6 C26 C27 -0.9(5)
